data_7039004
loop_
_publ_author_name
'Zhang, Yuan-Yuan'
'Zhang, Ru-Fen'
'Zhang, Shao-Liang'
'Cheng, Shuang'
'Li, Qian-Li'
'Ma, Chun-Lin'

_publ_section_title
;
 Syntheses, structures and anti-tumor activity of four new organotin(iv)
 carboxylates based on 2-thienylselenoacetic acid.
;
_journal_issue 20
_journal_name_full 'Dalton transactions (Cambridge, England : 2003)'
_journal_page_first 8412
_journal_page_last 8421
_journal_paper_doi 10.1039/c6dt00532b
_journal_volume 45
_journal_year 2016
_chemical_formula_moiety 'C32 H44 O10 S4 Sn4'
_chemical_formula_sum 'C32 H44 O10 S4 Sn4'
_chemical_formula_weight 1191.67
_chemical_melting_point ?
_chemical_name_common complex-s3
_chemical_name_systematic
; 
 ? 
;
_space_group_IT_number 2
_symmetry_cell_setting triclinic
_symmetry_space_group_name_Hall '-P 1'
_symmetry_space_group_name_H-M 'P -1'
_atom_sites_solution_hydrogens geom
_atom_sites_solution_primary direct
_atom_sites_solution_secondary difmap
_audit_creation_method SHELXL-97
_audit_update_record
;
2016-04-11 deposited with the CCDC.
2016-04-12 downloaded from the CCDC.
;
_cell_angle_alpha 102.954(2)
_cell_angle_beta 99.9210(10)
_cell_angle_gamma 95.8710(10)
_cell_formula_units_Z 2
_cell_length_a 11.5630(9)
_cell_length_b 13.9921(11)
_cell_length_c 14.0809(12)
_cell_measurement_reflns_used 4989
_cell_measurement_temperature 298(2)
_cell_measurement_theta_max 27.692
_cell_measurement_theta_min 2.3825
_cell_volume 2163.3(3)
_computing_cell_refinement 'Bruker SMART'
_computing_data_collection 'Bruker SMART'
_computing_data_reduction 'Bruker SAINT'
_computing_molecular_graphics Diamond
_computing_publication_material 'Bruker SHELXTL'
_computing_structure_refinement 'SHELXL-97 (Sheldrick, 2008)'
_computing_structure_solution 'SHELXS-97 (Sheldrick, 2008)'
_diffrn_ambient_temperature 298(2)
_diffrn_measured_fraction_theta_full 0.980
_diffrn_measured_fraction_theta_max 0.980
_diffrn_measurement_device_type 'CCD area detector'
_diffrn_measurement_method 'phi and omega scans'
_diffrn_radiation_monochromator graphite
_diffrn_radiation_source 'fine-focus sealed tube'
_diffrn_radiation_type MoK\a
_diffrn_radiation_wavelength 0.71073
_diffrn_reflns_av_R_equivalents 0.0401
_diffrn_reflns_av_unetI/netI 0.0510
_diffrn_reflns_limit_h_max 13
_diffrn_reflns_limit_h_min -13
_diffrn_reflns_limit_k_max 16
_diffrn_reflns_limit_k_min -16
_diffrn_reflns_limit_l_max 16
_diffrn_reflns_limit_l_min -12
_diffrn_reflns_number 10976
_diffrn_reflns_theta_full 25.00
_diffrn_reflns_theta_max 25.00
_diffrn_reflns_theta_min 2.52
_exptl_absorpt_coefficient_mu 2.523
_exptl_absorpt_correction_T_max 0.6737
_exptl_absorpt_correction_T_min 0.3899
_exptl_absorpt_correction_type multi-scan
_exptl_absorpt_process_details sadabs
_exptl_crystal_colour colorless
_exptl_crystal_density_diffrn 1.829
_exptl_crystal_density_method 'not measured'
_exptl_crystal_description block
_exptl_crystal_F_000 1160
_exptl_crystal_size_max 0.46
_exptl_crystal_size_mid 0.29
_exptl_crystal_size_min 0.17
_refine_diff_density_max 1.932
_refine_diff_density_min -1.493
_refine_diff_density_rms 0.182
_refine_ls_extinction_coef 0.0108(6)
_refine_ls_extinction_expression Fc^*^=kFc[1+0.001xFc^2^\l^3^/sin(2\q)]^-1/4^
_refine_ls_extinction_method SHELXL
_refine_ls_goodness_of_fit_ref 1.032
_refine_ls_hydrogen_treatment constr
_refine_ls_matrix_type full
_refine_ls_number_parameters 517
_refine_ls_number_reflns 7479
_refine_ls_number_restraints 0
_refine_ls_restrained_S_all 1.032
_refine_ls_R_factor_all 0.0732
_refine_ls_R_factor_gt 0.0541
_refine_ls_shift/su_max 0.001
_refine_ls_shift/su_mean 0.000
_refine_ls_structure_factor_coef Fsqd
_refine_ls_weighting_details 'calc w=1/[\s^2^(Fo^2^)+(0.0970P)^2^+4.2014P] where P=(Fo^2^+2Fc^2^)/3'
_refine_ls_weighting_scheme calc
_refine_ls_wR_factor_gt 0.1466
_refine_ls_wR_factor_ref 0.1614
_reflns_number_gt 5749
_reflns_number_total 7479
_reflns_threshold_expression >2sigma(I)
_cod_data_source_file c6dt00532b2.cif
_cod_data_source_block S3
_cod_depositor_comments
;
The following automatic conversions were performed:

'_chemical_melting_point' value 'not measured' was changed to '?' -
the value is undefined or not given.

'_symmetry_cell_setting' value 'Triclinic' changed to 'triclinic'
according to
/usr/data/users/saulius/crontab/automatic-downloads/rss-feeds/RSC/lib/dictionaries/cif_core.dic
dictionary named 'cif_core.dic' version 2.4.2 from 2011-04-26.

Automatic conversion script
Id: cif_fix_values 4268 2015-11-12 08:31:59Z antanas 

 Adding full bibliography for 7038999--7039004.cif.
;
_cod_original_sg_symbol_H-M 'P-1   '
_cod_database_code 7039004

loop_
_symmetry_equiv_pos_as_xyz
'x, y, z'
'-x, -y, -z'

loop_
_atom_site_label
_atom_site_type_symbol
_atom_site_fract_x
_atom_site_fract_y
_atom_site_fract_z
_atom_site_U_iso_or_equiv
_atom_site_adp_type
_atom_site_occupancy
_atom_site_symmetry_multiplicity
_atom_site_calc_flag
_atom_site_refinement_flags
_atom_site_disorder_assembly
_atom_site_disorder_group
Sn1 Sn 0.64890(4) 0.03094(4) 0.28529(4) 0.03935(19) Uani 1 1 d . . .
Sn2 Sn 0.93138(5) -0.07306(4) 0.26101(4) 0.0408(2) Uani 1 1 d . . .
Sn3 Sn 0.93587(5) 0.16483(4) 0.27006(5) 0.0465(2) Uani 1 1 d . . .
Sn4 Sn 1.22112(5) 0.08663(4) 0.28270(4) 0.0451(2) Uani 1 1 d . . .
O1 O 0.5070(6) 0.1988(5) 0.2691(6) 0.074(2) Uani 1 1 d . A .
O2 O 0.6928(5) 0.1804(4) 0.2641(5) 0.0541(15) Uani 1 1 d . A .
O3 O 0.6449(5) -0.1216(4) 0.3176(5) 0.0548(15) Uani 1 1 d . . .
O4 O 0.7672(5) -0.1863(4) 0.2226(5) 0.0545(15) Uani 1 1 d . . .
O5 O 0.8239(4) 0.0327(4) 0.2781(4) 0.0454(13) Uani 1 1 d . . .
O6 O 1.0464(5) 0.0609(4) 0.2859(5) 0.0525(14) Uani 1 1 d . . .
O7 O 1.0435(8) 0.3597(6) 0.2442(8) 0.109(3) Uani 1 1 d . C .
O8 O 1.1231(6) 0.2327(5) 0.2682(5) 0.0670(18) Uani 1 1 d . C .
O9 O 1.2094(5) -0.0648(4) 0.2900(5) 0.0576(16) Uani 1 1 d . B .
O10 O 1.3984(6) -0.0258(5) 0.2939(5) 0.0615(16) Uani 1 1 d . B .
S1 S 0.510(3) 0.452(2) 0.136(2) 0.097(6) Uani 0.552(17) 1 d P A 1
S1' S 0.437(4) 0.254(3) 0.060(3) 0.096(6) Uani 0.448(17) 1 d P A 2
S2 S 0.8214(3) -0.3973(3) 0.2165(3) 0.0961(10) Uani 1 1 d . . .
S3 S 1.320(3) -0.278(2) 0.094(2) 0.127(6) Uani 0.814(19) 1 d P B 1
S4 S 1.206(4) 0.536(4) 0.397(4) 0.155(9) Uani 0.73(2) 1 d P C 1
S3' S 1.132(9) -0.324(8) 0.196(7) 0.110(16) Uani 0.186(19) 1 d P B 2
S4' S 1.430(6) 0.513(7) 0.365(8) 0.17(2) Uani 0.27(2) 1 d P C 2
C1 C 0.4009(14) 0.4186(11) 0.0449(11) 0.108(5) Uani 1 1 d . . .
H1A H 0.3580 0.4633 0.0199 0.129 Uiso 1 1 calc R A 1
C2 C 0.3762(13) 0.3203(12) 0.0072(10) 0.103(5) Uani 1 1 d . A .
H2 H 0.3138 0.2882 -0.0450 0.124 Uiso 1 1 calc R D 1
C3 C 0.460(9) 0.272(7) 0.059(7) 0.09(2) Uani 0.552(17) 1 d P A 1
H3 H 0.4685 0.2055 0.0394 0.107 Uiso 0.552(17) 1 calc PR A 1
C3' C 0.489(10) 0.433(8) 0.138(10) 0.09(3) Uani 0.448(17) 1 d P A 2
H3' H 0.5156 0.4929 0.1845 0.110 Uiso 0.448(17) 1 calc PR A 2
C4 C 0.5292(9) 0.3400(7) 0.1459(8) 0.061(2) Uani 1 1 d . . .
C5 C 0.6283(10) 0.3247(8) 0.2240(9) 0.081(3) Uani 1 1 d . A .
H5A H 0.6396 0.3788 0.2829 0.098 Uiso 1 1 calc R . .
H5B H 0.7014 0.3263 0.1990 0.098 Uiso 1 1 calc R . .
C6 C 0.6030(9) 0.2256(6) 0.2527(7) 0.058(2) Uani 1 1 d . . .
C7 C 0.8910(11) -0.4632(9) 0.2858(11) 0.090(4) Uani 1 1 d . . .
H7 H 0.9489 -0.5003 0.2663 0.108 Uiso 1 1 calc R . .
C8 C 0.8577(11) -0.4583(8) 0.3693(10) 0.086(4) Uani 1 1 d . . .
H8 H 0.8922 -0.4896 0.4164 0.103 Uiso 1 1 calc R . .
C9 C 0.7617(9) -0.4001(6) 0.3842(8) 0.060(2) Uani 1 1 d . . .
H9 H 0.7255 -0.3904 0.4390 0.072 Uiso 1 1 calc R . .
C10 C 0.7339(8) -0.3612(6) 0.3007(8) 0.057(2) Uani 1 1 d . . .
C11 C 0.6400(8) -0.2971(7) 0.2781(8) 0.061(2) Uani 1 1 d . . .
H11A H 0.5888 -0.3299 0.2145 0.073 Uiso 1 1 calc R . .
H11B H 0.5915 -0.2923 0.3283 0.073 Uiso 1 1 calc R . .
C12 C 0.6867(8) -0.1951(6) 0.2747(7) 0.050(2) Uani 1 1 d . . .
C13 C 1.2038(18) -0.3588(12) 0.0251(13) 0.126(6) Uani 1 1 d . . .
H13 H 1.1985 -0.3880 -0.0420 0.152 Uiso 1 1 calc R B 1
C14 C 1.1148(18) -0.3790(12) 0.0761(15) 0.133(6) Uani 1 1 d . B .
H14 H 1.0439 -0.4220 0.0500 0.159 Uiso 1 1 calc R E 1
C15 C 1.152(6) -0.323(6) 0.173(5) 0.105(17) Uani 0.814(19) 1 d P B 1
H15 H 1.1062 -0.3238 0.2213 0.126 Uiso 0.814(19) 1 calc PR B 1
C15' C 1.29(3) -0.29(3) 0.10(3) 0.10(8) Uani 0.186(19) 1 d P B 2
H15' H 1.3603 -0.2628 0.0857 0.125 Uiso 0.186(19) 1 calc PR B 2
C16 C 1.2631(11) -0.2648(8) 0.1948(9) 0.074(3) Uani 1 1 d . . .
C17 C 1.3297(10) -0.1952(8) 0.2893(8) 0.073(3) Uani 1 1 d . B .
H17A H 1.4132 -0.2019 0.2968 0.088 Uiso 1 1 calc R . .
H17B H 1.3015 -0.2131 0.3449 0.088 Uiso 1 1 calc R . .
C18 C 1.3159(9) -0.0884(7) 0.2922(7) 0.058(2) Uani 1 1 d . . .
C19 C 1.3048(17) 0.6207(14) 0.4706(15) 0.143(7) Uani 1 1 d . . .
H19 H 1.2891 0.6722 0.5190 0.172 Uiso 1 1 calc R C 1
C20 C 1.4149(17) 0.6072(14) 0.4532(15) 0.155(8) Uani 1 1 d . C .
H20 H 1.4862 0.6465 0.4874 0.185 Uiso 1 1 calc R F 1
C21 C 1.401(7) 0.523(8) 0.374(9) 0.15(2) Uani 0.73(2) 1 d P C 1
H21 H 1.4662 0.5034 0.3489 0.182 Uiso 0.73(2) 1 calc PR C 1
C21' C 1.24(3) 0.54(3) 0.40(3) 0.14(9) Uani 0.27(2) 1 d P C 2
H21' H 1.1534 0.5289 0.3903 0.164 Uiso 0.27(2) 1 calc PR C 2
C22 C 1.2879(12) 0.4698(10) 0.3335(12) 0.102(5) Uani 1 1 d . . .
C23 C 1.2529(11) 0.3736(10) 0.2577(11) 0.103(5) Uani 1 1 d . C .
H23A H 1.3117 0.3307 0.2699 0.124 Uiso 1 1 calc R . .
H23B H 1.2536 0.3854 0.1925 0.124 Uiso 1 1 calc R . .
C24 C 1.1320(10) 0.3205(8) 0.2567(10) 0.076(3) Uani 1 1 d . . .
C25 C 0.6408(8) 0.0799(7) 0.4357(6) 0.055(2) Uani 1 1 d . . .
H25A H 0.7175 0.0829 0.4763 0.082 Uiso 1 1 calc R . .
H25B H 0.5840 0.0345 0.4523 0.082 Uiso 1 1 calc R . .
H25C H 0.6171 0.1446 0.4475 0.082 Uiso 1 1 calc R . .
C26 C 0.5613(8) -0.0296(7) 0.1372(7) 0.061(2) Uani 1 1 d . . .
H26A H 0.6188 -0.0444 0.0963 0.091 Uiso 1 1 calc R . .
H26B H 0.5153 0.0172 0.1144 0.091 Uiso 1 1 calc R . .
H26C H 0.5098 -0.0894 0.1329 0.091 Uiso 1 1 calc R . .
C27 C 0.9376(9) 0.2584(7) 0.4107(7) 0.062(2) Uani 1 1 d . . .
H27A H 0.8872 0.2256 0.4447 0.094 Uiso 1 1 calc R . .
H27B H 0.9094 0.3187 0.4022 0.094 Uiso 1 1 calc R . .
H27C H 1.0172 0.2735 0.4491 0.094 Uiso 1 1 calc R . .
C28 C 0.8763(10) 0.1515(9) 0.1162(8) 0.074(3) Uani 1 1 d . . .
H28A H 0.9375 0.1317 0.0811 0.111 Uiso 1 1 calc R . .
H28B H 0.8577 0.2142 0.1059 0.111 Uiso 1 1 calc R . .
H28C H 0.8066 0.1026 0.0917 0.111 Uiso 1 1 calc R . .
C29 C 0.9854(9) -0.1191(8) 0.3914(7) 0.064(3) Uani 1 1 d . . .
H29A H 1.0689 -0.0978 0.4158 0.096 Uiso 1 1 calc R . .
H29B H 0.9692 -0.1901 0.3773 0.096 Uiso 1 1 calc R . .
H29C H 0.9427 -0.0905 0.4408 0.096 Uiso 1 1 calc R . .
C30 C 0.9477(9) -0.1305(8) 0.1132(7) 0.066(3) Uani 1 1 d . . .
H30A H 0.8710 -0.1600 0.0733 0.099 Uiso 1 1 calc R . .
H30B H 0.9998 -0.1798 0.1114 0.099 Uiso 1 1 calc R . .
H30C H 0.9799 -0.0779 0.0874 0.099 Uiso 1 1 calc R . .
C31 C 1.3110(8) 0.1653(7) 0.4251(7) 0.066(3) Uani 1 1 d . . .
H31A H 1.2547 0.1801 0.4671 0.098 Uiso 1 1 calc R . .
H31B H 1.3546 0.2260 0.4212 0.098 Uiso 1 1 calc R . .
H31C H 1.3649 0.1260 0.4524 0.098 Uiso 1 1 calc R . .
C32 C 1.2373(9) 0.0692(8) 0.1334(7) 0.066(3) Uani 1 1 d . . .
H32A H 1.2823 0.0165 0.1153 0.099 Uiso 1 1 calc R . .
H32B H 1.2771 0.1297 0.1254 0.099 Uiso 1 1 calc R . .
H32C H 1.1598 0.0536 0.0913 0.099 Uiso 1 1 calc R . .

loop_
_atom_site_aniso_label
_atom_site_aniso_U_11
_atom_site_aniso_U_22
_atom_site_aniso_U_33
_atom_site_aniso_U_23
_atom_site_aniso_U_13
_atom_site_aniso_U_12
Sn1 0.0316(3) 0.0395(3) 0.0482(3) 0.0113(2) 0.0069(2) 0.0113(2)
Sn2 0.0353(3) 0.0395(3) 0.0501(3) 0.0130(2) 0.0083(2) 0.0137(2)
Sn3 0.0403(3) 0.0377(3) 0.0626(4) 0.0147(3) 0.0081(3) 0.0093(2)
Sn4 0.0305(3) 0.0486(4) 0.0532(4) 0.0086(3) 0.0049(2) 0.0061(2)
O1 0.047(4) 0.075(5) 0.110(6) 0.035(4) 0.023(4) 0.015(3)
O2 0.044(3) 0.044(3) 0.077(4) 0.020(3) 0.006(3) 0.015(3)
O3 0.054(4) 0.042(3) 0.076(4) 0.020(3) 0.021(3) 0.021(3)
O4 0.049(3) 0.044(3) 0.068(4) 0.007(3) 0.015(3) 0.005(3)
O5 0.027(3) 0.042(3) 0.069(4) 0.012(3) 0.010(2) 0.011(2)
O6 0.032(3) 0.047(3) 0.078(4) 0.014(3) 0.011(3) 0.008(2)
O7 0.078(6) 0.074(5) 0.185(10) 0.044(6) 0.030(6) 0.023(5)
O8 0.057(4) 0.047(4) 0.103(5) 0.024(4) 0.024(4) 0.005(3)
O9 0.039(3) 0.052(4) 0.080(4) 0.008(3) 0.013(3) 0.015(3)
O10 0.050(4) 0.055(4) 0.080(4) 0.015(3) 0.015(3) 0.009(3)
S1 0.114(12) 0.053(6) 0.106(8) 0.025(5) -0.023(9) 0.000(8)
S1' 0.115(15) 0.066(11) 0.095(9) 0.000(7) 0.029(8) -0.015(9)
S2 0.087(2) 0.092(2) 0.120(3) 0.027(2) 0.034(2) 0.0398(19)
S3 0.161(14) 0.114(9) 0.104(7) 0.009(6) 0.054(8) 0.003(8)
S4 0.121(16) 0.151(16) 0.161(15) -0.018(11) 0.008(9) 0.035(12)
S3' 0.11(3) 0.09(2) 0.12(4) 0.01(2) 0.02(3) -0.005(19)
S4' 0.10(3) 0.16(4) 0.19(3) -0.06(3) 0.05(2) -0.02(2)
C1 0.115(11) 0.098(10) 0.115(11) 0.060(9) -0.005(9) 0.008(9)
C2 0.101(10) 0.112(12) 0.077(8) 0.017(8) 0.002(7) -0.035(9)
C3 0.10(5) 0.06(4) 0.10(3) 0.02(2) 0.02(3) -0.02(3)
C3' 0.10(4) 0.07(7) 0.10(4) 0.02(4) 0.01(3) -0.01(3)
C4 0.064(6) 0.048(5) 0.075(6) 0.027(5) 0.014(5) 0.003(5)
C5 0.081(8) 0.056(6) 0.107(9) 0.041(6) -0.003(7) 0.000(5)
C6 0.060(6) 0.041(5) 0.078(6) 0.026(5) 0.009(5) 0.014(4)
C7 0.070(8) 0.065(7) 0.126(11) 0.011(7) 0.008(7) 0.025(6)
C8 0.087(9) 0.061(7) 0.101(9) 0.026(7) -0.013(7) 0.010(6)
C9 0.061(6) 0.039(5) 0.078(6) 0.013(4) 0.006(5) 0.015(4)
C10 0.050(5) 0.037(4) 0.081(6) 0.009(4) 0.010(5) 0.009(4)
C11 0.054(6) 0.047(5) 0.086(7) 0.024(5) 0.014(5) 0.012(4)
C12 0.052(5) 0.041(5) 0.057(5) 0.015(4) 0.002(4) 0.012(4)
C13 0.157(16) 0.091(11) 0.112(12) 0.006(9) 0.006(12) 0.010(11)
C14 0.134(15) 0.093(11) 0.139(15) -0.008(11) 0.005(12) -0.011(10)
C15 0.11(3) 0.09(2) 0.11(3) 0.004(19) 0.035(17) -0.014(18)
C15' 0.11(15) 0.08(9) 0.11(16) 0.01(9) 0.03(10) 0.00(9)
C16 0.082(8) 0.056(6) 0.087(8) 0.016(6) 0.026(6) 0.013(6)
C17 0.077(7) 0.059(6) 0.086(7) 0.025(6) 0.009(6) 0.020(5)
C18 0.054(6) 0.056(6) 0.065(6) 0.016(5) 0.013(4) 0.010(5)
C19 0.123(14) 0.125(14) 0.155(16) -0.017(12) 0.032(13) 0.006(12)
C20 0.114(14) 0.135(15) 0.173(18) -0.040(13) 0.045(13) -0.029(12)
C21 0.09(4) 0.14(3) 0.19(4) -0.07(3) 0.05(3) 0.01(3)
C21' 0.10(14) 0.12(12) 0.16(14) -0.02(9) 0.03(12) 0.00(11)
C22 0.074(8) 0.086(9) 0.136(12) -0.003(8) 0.050(8) -0.011(7)
C23 0.078(8) 0.081(8) 0.141(12) -0.004(8) 0.051(8) -0.009(7)
C24 0.067(7) 0.051(6) 0.114(9) 0.023(6) 0.026(6) 0.009(5)
C25 0.057(5) 0.059(5) 0.047(5) 0.006(4) 0.011(4) 0.015(4)
C26 0.049(5) 0.068(6) 0.056(5) -0.001(5) 0.009(4) 0.005(5)
C27 0.056(6) 0.057(6) 0.066(6) 0.002(5) 0.008(5) 0.008(4)
C28 0.065(7) 0.084(8) 0.077(7) 0.035(6) 0.007(5) 0.008(6)
C29 0.063(6) 0.067(6) 0.059(6) 0.017(5) -0.003(5) 0.015(5)
C30 0.067(6) 0.069(6) 0.057(6) 0.004(5) 0.018(5) 0.001(5)
C31 0.050(5) 0.061(6) 0.070(6) -0.007(5) -0.001(5) 0.009(4)
C32 0.053(6) 0.093(8) 0.055(5) 0.023(5) 0.011(4) 0.018(5)

loop_
_atom_type_symbol
_atom_type_description
_atom_type_scat_dispersion_real
_atom_type_scat_dispersion_imag
_atom_type_scat_source
C C 0.0033 0.0016 'International Tables Vol C Tables 4.2.6.8 and 6.1.1.4'
H H 0.0000 0.0000 'International Tables Vol C Tables 4.2.6.8 and 6.1.1.4'
O O 0.0106 0.0060 'International Tables Vol C Tables 4.2.6.8 and 6.1.1.4'
S S 0.1246 0.1234 'International Tables Vol C Tables 4.2.6.8 and 6.1.1.4'
Sn Sn -0.6537 1.4246 'International Tables Vol C Tables 4.2.6.8 and 6.1.1.4'

loop_
_geom_angle_atom_site_label_1
_geom_angle_atom_site_label_2
_geom_angle_atom_site_label_3
_geom_angle
O5 Sn1 C25 107.2(3)
O5 Sn1 C26 103.2(3)
C25 Sn1 C26 149.3(4)
O5 Sn1 O2 79.2(2)
C25 Sn1 O2 95.0(3)
C26 Sn1 O2 94.4(3)
O5 Sn1 O3 89.5(2)
C25 Sn1 O3 84.5(3)
C26 Sn1 O3 92.0(3)
O2 Sn1 O3 168.1(2)
O5 Sn2 C29 113.1(3)
O5 Sn2 C30 114.6(3)
C29 Sn2 C30 131.6(4)
O5 Sn2 O6 75.8(2)
C29 Sn2 O6 102.4(3)
C30 Sn2 O6 96.6(3)
O5 Sn2 O4 87.5(2)
C29 Sn2 O4 89.4(3)
C30 Sn2 O4 85.0(3)
O6 Sn2 O4 162.4(2)
O6 Sn3 C27 109.7(3)
O6 Sn3 C28 108.3(4)
C27 Sn3 C28 141.5(4)
O6 Sn3 O5 73.6(2)
C27 Sn3 O5 100.2(3)
C28 Sn3 O5 96.6(3)
O6 Sn3 O8 72.1(2)
C27 Sn3 O8 92.5(3)
C28 Sn3 O8 92.8(3)
O5 Sn3 O8 145.7(2)
O6 Sn4 C31 107.9(3)
O6 Sn4 C32 108.1(3)
C31 Sn4 C32 139.5(4)
O6 Sn4 O9 81.2(2)
C31 Sn4 O9 103.9(3)
C32 Sn4 O9 99.4(4)
O6 Sn4 O8 68.6(2)
C31 Sn4 O8 88.5(3)
C32 Sn4 O8 87.8(3)
O9 Sn4 O8 149.6(2)
C6 O2 Sn1 113.3(5)
C12 O3 Sn1 128.3(6)
C12 O4 Sn2 128.0(5)
Sn2 O5 Sn1 134.0(3)
Sn2 O5 Sn3 103.1(2)
Sn1 O5 Sn3 122.5(2)
Sn4 O6 Sn3 121.9(3)
Sn4 O6 Sn2 130.8(3)
Sn3 O6 Sn2 104.8(2)
C24 O8 Sn3 114.8(7)
C24 O8 Sn4 147.7(7)
Sn3 O8 Sn4 97.4(2)
C18 O9 Sn4 106.7(6)
C1 S1 C4 96.2(17)
C2 S1' C4 98(2)
C7 S2 C10 92.4(6)
C16 S3 C13 92.9(15)
C19 S4 C22 101(2)
C16 S3' C14 90(4)
C22 S4' C20 95(3)
C2 C1 C3' 105(5)
C2 C1 S1 113.9(16)
C2 C1 H1A 123.1
C3' C1 H1A 130.6
S1 C1 H1A 123.1
C1 C2 C3 110(4)
C1 C2 S1' 119.4(18)
C1 C2 H2 125.1
C3 C2 H2 125.1
S1' C2 H2 114.6
C4 C3 C2 110(7)
C4 C3 H3 124.8
C2 C3 H3 124.8
C4 C3' C1 110(8)
C4 C3' H3' 124.8
C1 C3' H3' 124.8
C3 C4 C3' 103(7)
C3 C4 C5 130(5)
C3' C4 C5 127(5)
C3 C4 S1 108(5)
C5 C4 S1 120.3(12)
C3' C4 S1' 106(5)
C5 C4 S1' 127.3(18)
S1 C4 S1' 112.3(19)
C4 C5 C6 112.7(9)
C4 C5 H5A 109.1
C6 C5 H5A 109.1
C4 C5 H5B 109.1
C6 C5 H5B 109.1
H5A C5 H5B 107.8
O1 C6 O2 124.6(8)
O1 C6 C5 121.0(9)
O2 C6 C5 114.2(9)
C8 C7 S2 113.9(10)
C8 C7 H7 123.1
S2 C7 H7 123.1
C7 C8 C9 114.9(11)
C7 C8 H8 122.6
C9 C8 H8 122.6
C10 C9 C8 107.5(10)
C10 C9 H9 126.3
C8 C9 H9 126.3
C9 C10 C11 129.0(9)
C9 C10 S2 111.3(7)
C11 C10 S2 119.7(8)
C12 C11 C10 114.9(8)
C12 C11 H11A 108.5
C10 C11 H11A 108.5
C12 C11 H11B 108.5
C10 C11 H11B 108.5
H11A C11 H11B 107.5
O3 C12 O4 122.1(8)
O3 C12 C11 120.5(8)
O4 C12 C11 117.3(8)
C14 C13 C15' 103(10)
C14 C13 S3 114.6(16)
C14 C13 H13 122.7
C15' C13 H13 134.3
S3 C13 H13 122.7
C15 C14 C13 107(3)
C13 C14 S3' 119(3)
C15 C14 H14 126.6
C13 C14 H14 126.6
S3' C14 H14 114.0
C14 C15 C16 116(4)
C14 C15 H15 122.1
C16 C15 H15 122.1
C16 C15' C13 116(10)
C16 C15' H15' 121.9
C13 C15' H15' 121.9
C15 C16 C15' 98(10)
C15 C16 C17 130(3)
C15' C16 C17 131(10)
C15 C16 S3 110(3)
C17 C16 S3 119.7(13)
C15' C16 S3' 111(10)
C17 C16 S3' 118(3)
S3 C16 S3' 123(4)
C16 C17 C18 112.5(9)
C16 C17 H17A 109.1
C18 C17 H17A 109.1
C16 C17 H17B 109.1
C18 C17 H17B 109.1
H17A C17 H17B 107.8
O10 C18 O9 119.9(9)
O10 C18 C17 123.0(9)
O9 C18 C17 117.1(9)
C20 C19 C21' 100(10)
C20 C19 S4 111(2)
C20 C19 H19 124.7
S4 C19 H19 124.7
C19 C20 C21 107(3)
C19 C20 S4' 120(3)
C19 C20 H20 126.4
C21 C20 H20 126.4
S4' C20 H20 114.1
C22 C21 C20 119(4)
C22 C21 H21 120.4
C20 C21 H21 120.4
C19 C21' H21' 119.0
C21 C22 C21' 92(10)
C21 C22 C23 129(3)
C21' C22 C23 139(10)
C21 C22 S4 102(3)
C23 C22 S4 129.4(19)
C21' C22 S4' 104(10)
C23 C22 S4' 117(2)
S4 C22 S4' 114(3)
C22 C23 C24 114.1(10)
C22 C23 H23A 108.7
C24 C23 H23A 108.7
C22 C23 H23B 108.7
C24 C23 H23B 108.7
H23A C23 H23B 107.6
O7 C24 O8 119.6(10)
O7 C24 C23 121.3(11)
O8 C24 C23 119.0(11)
Sn1 C25 H25A 109.5
Sn1 C25 H25B 109.5
H25A C25 H25B 109.5
Sn1 C25 H25C 109.5
H25A C25 H25C 109.5
H25B C25 H25C 109.5
Sn1 C26 H26A 109.5
Sn1 C26 H26B 109.5
H26A C26 H26B 109.5
Sn1 C26 H26C 109.5
H26A C26 H26C 109.5
H26B C26 H26C 109.5
Sn3 C27 H27A 109.5
Sn3 C27 H27B 109.5
H27A C27 H27B 109.5
Sn3 C27 H27C 109.5
H27A C27 H27C 109.5
H27B C27 H27C 109.5
Sn3 C28 H28A 109.5
Sn3 C28 H28B 109.5
H28A C28 H28B 109.5
Sn3 C28 H28C 109.5
H28A C28 H28C 109.5
H28B C28 H28C 109.5
Sn2 C29 H29A 109.5
Sn2 C29 H29B 109.5
H29A C29 H29B 109.5
Sn2 C29 H29C 109.5
H29A C29 H29C 109.5
H29B C29 H29C 109.5
Sn2 C30 H30A 109.5
Sn2 C30 H30B 109.5
H30A C30 H30B 109.5
Sn2 C30 H30C 109.5
H30A C30 H30C 109.5
H30B C30 H30C 109.5
Sn4 C31 H31A 109.5
Sn4 C31 H31B 109.5
H31A C31 H31B 109.5
Sn4 C31 H31C 109.5
H31A C31 H31C 109.5
H31B C31 H31C 109.5
Sn4 C32 H32A 109.5
Sn4 C32 H32B 109.5
H32A C32 H32B 109.5
Sn4 C32 H32C 109.5
H32A C32 H32C 109.5
H32B C32 H32C 109.5

loop_
_geom_bond_atom_site_label_1
_geom_bond_atom_site_label_2
_geom_bond_distance
Sn1 O5 2.042(5)
Sn1 C25 2.097(8)
Sn1 C26 2.097(9)
Sn1 O2 2.200(6)
Sn1 O3 2.277(6)
Sn2 O5 2.028(5)
Sn2 C29 2.096(9)
Sn2 C30 2.105(9)
Sn2 O6 2.107(5)
Sn2 O4 2.248(6)
Sn3 O6 2.056(6)
Sn3 C27 2.110(9)
Sn3 C28 2.118(10)
Sn3 O5 2.181(5)
Sn3 O8 2.280(6)
Sn4 O6 2.026(5)
Sn4 C31 2.091(9)
Sn4 C32 2.105(9)
Sn4 O9 2.137(6)
Sn4 O8 2.467(6)
O1 C6 1.212(11)
O2 C6 1.275(11)
O3 C12 1.257(10)
O4 C12 1.293(10)
O7 C24 1.214(13)
O8 C24 1.271(12)
O9 C18 1.304(11)
O10 C18 1.221(11)
S1 C1 1.59(3)
S1 C4 1.63(3)
S1' C2 1.47(5)
S1' C4 1.64(4)
S2 C7 1.654(13)
S2 C10 1.713(10)
S3 C16 1.65(3)
S3 C13 1.66(3)
S4 C19 1.59(5)
S4 C22 1.63(5)
S3' C16 1.66(9)
S3' C14 1.66(10)
S4' C22 1.64(7)
S4' C20 1.64(7)
C1 C2 1.340(19)
C1 C3' 1.47(12)
C1 H1A 0.9300
C2 C3 1.43(13)
C2 H2 0.9300
C3 C4 1.42(9)
C3 H3 0.9300
C3' C4 1.44(11)
C3' H3' 0.9300
C4 C5 1.513(14)
C5 C6 1.544(13)
C5 H5A 0.9700
C5 H5B 0.9700
C7 C8 1.288(17)
C7 H7 0.9300
C8 C9 1.460(15)
C8 H8 0.9300
C9 C10 1.405(14)
C9 H9 0.9300
C10 C11 1.515(12)
C11 C12 1.488(12)
C11 H11A 0.9700
C11 H11B 0.9700
C13 C14 1.39(2)
C13 C15' 1.4(4)
C13 H13 0.9300
C14 C15 1.39(7)
C14 H14 0.9300
C15 C16 1.39(7)
C15 H15 0.9300
C15' C16 1.4(4)
C15' H15' 0.9300
C16 C17 1.492(15)
C17 C18 1.510(13)
C17 H17A 0.9700
C17 H17B 0.9700
C19 C20 1.36(2)
C19 C21' 1.4(4)
C19 H19 0.9300
C20 C21 1.40(9)
C20 H20 0.9300
C21 C22 1.39(9)
C21 H21 0.9300
C21' C22 1.4(4)
C22 C23 1.486(17)
C23 C24 1.511(15)
C23 H23A 0.9700
C23 H23B 0.9700
C25 H25A 0.9600
C25 H25B 0.9600
C25 H25C 0.9600
C26 H26A 0.9600
C26 H26B 0.9600
C26 H26C 0.9600
C27 H27A 0.9600
C27 H27B 0.9600
C27 H27C 0.9600
C28 H28A 0.9600
C28 H28B 0.9600
C28 H28C 0.9600
C29 H29A 0.9600
C29 H29B 0.9600
C29 H29C 0.9600
C30 H30A 0.9600
C30 H30B 0.9600
C30 H30C 0.9600
C31 H31A 0.9600
C31 H31B 0.9600
C31 H31C 0.9600
C32 H32A 0.9600
C32 H32B 0.9600
C32 H32C 0.9600
